data_2108162
loop_
_publ_author_name
'Bull, Craig L.'
'Funnell, Nicholas P.'
'Pulham, Colin R.'
'Marshall, William G.'
'Allan, David R.'

_publ_section_title
;
 A new high-pressure polymorph of phosphoric acid
;
_journal_issue 6
_journal_name_full 'Acta Crystallographica Section B'
_journal_page_first 1068
_journal_page_last 1074
_journal_paper_doi 10.1107/S205252061701441X
_journal_volume 73
_journal_year 2017
_chemical_compound_source 'Sigma Aldrich'
_chemical_formula_moiety 'D3 O4 P'
_chemical_formula_sum 'D3 O4 P'
_chemical_formula_weight 101.01
_chemical_melting_point 315.5
_chemical_name_common 'Phosphoric acid'
_chemical_name_systematic
;
Phosphoric acid
;
_space_group_IT_number 14
_symmetry_cell_setting monoclinic
_symmetry_Int_Tables_number 14
_symmetry_space_group_name_Hall '-P 2ybc'
_symmetry_space_group_name_H-M 'P 1 21/c 1'
_cell_angle_alpha 90.0
_cell_angle_beta 94.255(7)
_cell_angle_gamma 90.0
_cell_formula_units_Z 4
_cell_length_a 5.6334(4)
_cell_length_b 4.78996(32)
_cell_length_c 11.3055(8)
_cell_measurement_pressure 0.93
_cell_measurement_temperature 295
_cell_volume 304.22(4)
_diffrn_ambient_temperature 295
_diffrn_detector 'ZnS scintillator'
_diffrn_detector_type custom
_diffrn_measurement_device_type 'PEARL diffractometer'
_diffrn_radiation_monochromator none
_diffrn_radiation_type Neutron
_diffrn_source 'Pulsed neutron source'
_diffrn_source_target W
_exptl_absorpt_correction_type empirical
_exptl_absorpt_process_details
;
Calculated using custom ISIS routines.
;
_exptl_crystal_density_diffrn 2.205
_pd_char_colour white
_pd_instr_dist_spec/detc 800
_pd_instr_dist_src/spec 12800
_pd_instr_location 'ISIS Neutron Facility, Rutherford Appleton Laboratory'
_pd_meas_2theta_fixed 90
_pd_meas_scan_method Time-of-flight
_pd_proc_info_data_reduction
;
Custom ISIS software
;
_pd_proc_info_excluded_regions
;
?

;
_pd_proc_ls_background_function 'Chebychev polynomial'
_pd_proc_ls_pref_orient_corr
;
No requirement for preferred orientation correction
;
_pd_proc_ls_profile_function
;
Voigt function convoluted with a back-to-back double exponential.
;
_pd_proc_ls_prof_wR_factor 0.0566
_pd_spec_mounting 'TiZr Capsule'
_pd_spec_mount_mode transmission
_refine_ls_goodness_of_fit_all 1.33
_refine_ls_hydrogen_treatment refxyz
_refine_ls_matrix_type full
_refine_ls_number_parameters 60
_refine_ls_number_restraints 13
_refine_ls_R_Fsqd_factor 0.1966
_refine_ls_shift/su_max 0.02
_refine_ls_weighting_scheme sigma
_cod_data_source_file xk5045sup1.cif
_cod_data_source_block Phosphoric_acid_I_0.93_GPa
_cod_depositor_comments
;
The following automatic conversions were performed:

'_chemical_melting_point' value '315.5 K' was changed to '315.5' -
the value should be numeric and without a unit designator.

'_symmetry_cell_setting' value 'Monoclinic' changed to 'monoclinic'
according to
/home/data/users/saulius/crontab/automatic-downloads/rss-feeds/IUCr/lib/dictionaries/cif_core.dic
dictionary named 'cif_core.dic' version 2.4.2 from 2011-04-26.

Automatic conversion script
Id: cif_fix_values 4973 2017-02-22 13:04:09Z antanas 
;
_cod_original_cell_volume 304.226(25)
_cod_original_sg_symbol_H-M 'P 21/c'
_cod_database_code 2108162

loop_
_symmetry_equiv_pos_as_xyz
'x, y, z '
'-x, y+1/2, -z+1/2 '
'-x, -y, -z '
'x, -y+1/2, z+1/2 '

loop_
_atom_site_type_symbol
_atom_site_label
_atom_site_fract_x
_atom_site_fract_y
_atom_site_fract_z
_atom_site_occupancy
_atom_site_thermal_displace_type
_atom_site_U_iso_or_equiv
_atom_site_symmetry_multiplicity
P P 0.2086(17) 0.3017(15) 0.1349(6) 1.0 Uiso -0.0004(24) 4
O O1 0.2906(21) 0.1693(22) 0.2526(9) 1.0 Uiso 0.0167(16) 4
O O2 0.3074(22) 0.6003(19) 0.1272(9) 1.0 Uiso 0.0167(16) 4
O O3 -0.0641(19) 0.3116(24) 0.1223(10) 1.0 Uiso 0.0167(16) 4
O O4 0.2828(21) 0.1376(19) 0.0285(8) 1.0 Uiso 0.0167(16) 4
D D2 0.4646(24) 0.6381(27) 0.1751(12) 1.0 Uiso 0.0442(24) 4
D D3 -0.1391(24) 0.4659(24) 0.1755(12) 1.0 Uiso 0.0442(24) 4
D D4 0.2722(25) -0.0678(20) 0.0342(12) 1.0 Uiso 0.0442(24) 4

loop_
_atom_type_symbol
_atom_type_number_in_cell
P 4.0
D 12.0
O 16.0

loop_
_geom_angle_atom_site_label_1
_geom_angle_atom_site_label_2
_geom_angle_atom_site_label_3
_geom_angle
_geom_angle_publ_flag
O1 P O2 110.6(7) no
O1 P O3 109.5(8) no
O1 P O4 113.1(7) no
O2 P O3 109.1(7) no
O2 P O4 108.3(7) no
O3 P O4 106.0(7) no
P O2 D2 115.9(12) no
P O3 D3 114.1(11) no
P O4 D4 116.1(11) no

loop_
_geom_bond_atom_site_label_1
_geom_bond_atom_site_label_2
_geom_bond_distance
_geom_bond_publ_flag
P O1 1.516(12) no
P O2 1.539(12) no
P O3 1.533(14) no
P O4 1.522(12) no
O2 D2 1.023(16) no
O3 D3 1.059(15) no
O4 D4 0.989(13) no

loop_
_geom_torsion_atom_site_label_1
_geom_torsion_atom_site_label_2
_geom_torsion_atom_site_label_3
_geom_torsion_atom_site_label_4
_geom_torsion
_geom_torsion_publ_flag
O1 P O2 D2 28.3(15) no
O3 P O2 D2 148.8(12) no
O4 P O2 D2 -96.2(13) no
O1 P O3 D3 74.2(12) no
O2 P O3 D3 -47.0(13) no
O4 P O3 D3 -163.4(11) no
O1 P O4 D4 40.1(15) no
O2 P O4 D4 163.1(12) no
O3 P O4 D4 -79.9(13) no
